data_4340432
loop_
_publ_author_name
'Sieber, Andreas'
'Boskovic, Colette'
'Bircher, Roland'
'Waldmann, Oliver'
'Ochsenbein, Stefan T.'
'Chaboussant, Gr\'egory'
'G\"udel, Hans U'
'Kirchner, Nadeschda'
'van Slageren, Joris'
'Wernsdorfer, Wolfgang'
'Neels, Antonia'
'Stoeckli-Evans, Helen'
'Janssen, Stefan'
'Juranyi, Fanni'
'Mutka, Hannu'

_publ_section_title
;
 Synthesis and spectroscopic characterization of a new family of Ni(4)
 spin clusters.
;
_journal_issue 12
_journal_name_full 'Inorganic chemistry'
_journal_page_first 4315
_journal_page_last 4325
_journal_paper_doi 10.1021/ic050134j
_journal_volume 44
_journal_year 2005
_chemical_formula_sum 'C40 H52 N4 Ni4 O12'
_chemical_formula_weight 1015.70
_chemical_name_systematic
; 
 ? 
;
_space_group_IT_number 2
_symmetry_cell_setting triclinic
_symmetry_space_group_name_Hall '-P 1'
_symmetry_space_group_name_H-M 'P -1'
_atom_sites_solution_hydrogens geom
_atom_sites_solution_primary direct
_atom_sites_solution_secondary difmap
_audit_creation_method SHELXL-97
_cell_angle_alpha 65.582(11)
_cell_angle_beta 75.087(11)
_cell_angle_gamma 70.346(11)
_cell_formula_units_Z 2
_cell_length_a 13.1852(13)
_cell_length_b 13.6138(13)
_cell_length_c 14.2325(15)
_cell_measurement_reflns_used 8000
_cell_measurement_temperature 153(2)
_cell_measurement_theta_max 25.08
_cell_measurement_theta_min 2.15
_cell_volume 2169.8(4)
_computing_cell_refinement 'CELL, Stoe & Cie Company, Germany'
_computing_data_collection 'EXPOSE, Stoe & Cie Company, Germany'
_computing_data_reduction 'INTEGRATE, Stoe & Cie Company, Germany'
_computing_molecular_graphics 'PLATON99 (Spek, 1990)'
_computing_publication_material 'SHELXL-97 (Sheldrick, 1997)'
_computing_structure_refinement 'SHELXL-97 (Sheldrick, 1997)'
_computing_structure_solution 'SHELXS-97 (Sheldrick, 1990)'
_diffrn_ambient_temperature 153(2)
_diffrn_detector_area_resol_mean 0.81\%A
_diffrn_measured_fraction_theta_full 0.925
_diffrn_measured_fraction_theta_max 0.925
_diffrn_measurement_device_type 'IPDS, Stoe & Cie Company, Germany'
_diffrn_measurement_method 'phi oscillation'
_diffrn_radiation_monochromator graphite
_diffrn_radiation_source 'fine-focus sealed tube'
_diffrn_radiation_type MoK\a
_diffrn_radiation_wavelength 0.71073
_diffrn_reflns_av_R_equivalents 0.0711
_diffrn_reflns_av_sigmaI/netI 0.0694
_diffrn_reflns_limit_h_max 15
_diffrn_reflns_limit_h_min -16
_diffrn_reflns_limit_k_max 16
_diffrn_reflns_limit_k_min -16
_diffrn_reflns_limit_l_max 17
_diffrn_reflns_limit_l_min -17
_diffrn_reflns_number 16625
_diffrn_reflns_theta_full 25.99
_diffrn_reflns_theta_max 25.99
_diffrn_reflns_theta_min 2.45
_diffrn_standards_decay_% 0
_diffrn_standards_interval_time 0
_diffrn_standards_number 0
_exptl_absorpt_coefficient_mu 1.774
_exptl_absorpt_correction_T_max 0.672
_exptl_absorpt_correction_T_min 0.204
_exptl_absorpt_correction_type empirical
_exptl_absorpt_process_details 'DIFABS (PLATON99, Spek, 1990)'
_exptl_crystal_colour green
_exptl_crystal_density_diffrn 1.555
_exptl_crystal_density_meas ?
_exptl_crystal_density_method 'not measured'
_exptl_crystal_description block
_exptl_crystal_F_000 1056
_exptl_crystal_size_max 0.40
_exptl_crystal_size_mid 0.30
_exptl_crystal_size_min 0.30
_refine_diff_density_max 1.447
_refine_diff_density_min -1.238
_refine_diff_density_rms 0.093
_refine_ls_extinction_method none
_refine_ls_goodness_of_fit_ref 0.970
_refine_ls_hydrogen_treatment mixed
_refine_ls_matrix_type full
_refine_ls_number_parameters 557
_refine_ls_number_reflns 7888
_refine_ls_number_restraints 4
_refine_ls_restrained_S_all 0.970
_refine_ls_R_factor_all 0.0655
_refine_ls_R_factor_gt 0.0455
_refine_ls_shift/su_max 0.001
_refine_ls_shift/su_mean <0.001
_refine_ls_structure_factor_coef Fsqd
_refine_ls_weighting_details 'calc w=1/[\s^2^(Fo^2^)+(0.0693P)^2^] where P=(Fo^2^+2Fc^2^)/3'
_refine_ls_weighting_scheme calc
_refine_ls_wR_factor_gt 0.1077
_refine_ls_wR_factor_ref 0.1160
_reflns_number_gt 5786
_reflns_number_total 7888
_reflns_threshold_expression I>2sigma(I)
_cod_data_source_file ic050134jsi20050127_110149.cif
_cod_data_source_block compound_1b
_cod_depositor_comments
;
The following automatic conversions were performed:

'_exptl_crystal_density_meas' value 'none' was changed to '?' - the
value is perceived as not measured.

Automatic conversion script
Id: cif_fix_values 3008 2015-01-20 13:52:24Z robertas 
;
_cod_database_code 4340432

loop_
_symmetry_equiv_pos_as_xyz
'x, y, z'
'-x, -y, -z'

loop_
_atom_site_label
_atom_site_type_symbol
_atom_site_fract_x
_atom_site_fract_y
_atom_site_fract_z
_atom_site_U_iso_or_equiv
_atom_site_adp_type
_atom_site_occupancy
_atom_site_symmetry_multiplicity
_atom_site_calc_flag
_atom_site_refinement_flags
C1 C 0.8048(3) 0.5887(3) 0.6847(3) 0.0314(9) Uani 1 1 d .
C2 C 0.8515(3) 0.6489(3) 0.7139(3) 0.0347(9) Uani 1 1 d .
H2A H 0.8843 0.6128 0.7759 0.042 Uiso 1 1 calc R
C3 C 0.8512(4) 0.7599(3) 0.6543(3) 0.0378(10) Uani 1 1 d .
H3A H 0.8812 0.7991 0.6774 0.045 Uiso 1 1 calc R
C4 C 0.8073(4) 0.8136(3) 0.5620(3) 0.0378(10) Uani 1 1 d .
H4A H 0.8084 0.8888 0.5208 0.045 Uiso 1 1 calc R
C5 C 0.7624(3) 0.7576(3) 0.5306(3) 0.0342(9) Uani 1 1 d .
H5A H 0.7328 0.7950 0.4668 0.041 Uiso 1 1 calc R
C6 C 0.7582(3) 0.6449(3) 0.5898(3) 0.0267(8) Uani 1 1 d .
C7 C 0.7015(3) 0.5988(3) 0.5504(3) 0.0306(8) Uani 1 1 d .
H7A H 0.6766 0.6431 0.4849 0.037 Uiso 1 1 calc R
C8 C 0.6178(4) 0.4653(3) 0.5559(3) 0.0353(9) Uani 1 1 d .
H8A H 0.6343 0.4918 0.4789 0.042 Uiso 1 1 calc R
H8B H 0.5394 0.4974 0.5747 0.042 Uiso 1 1 calc R
C9 C 0.6437(3) 0.3366(3) 0.6006(3) 0.0323(9) Uani 1 1 d .
H9B H 0.5857 0.3122 0.5908 0.039 Uiso 1 1 calc R
H9A H 0.7133 0.3047 0.5637 0.039 Uiso 1 1 calc R
C10 C 0.9257(4) 0.0104(4) 0.7090(3) 0.0384(10) Uani 1 1 d .
C11 C 1.0067(4) -0.0026(4) 0.6246(4) 0.0461(11) Uani 1 1 d .
H11A H 1.0091 0.0600 0.5616 0.055 Uiso 1 1 calc R
C12 C 1.0816(4) -0.1021(5) 0.6308(5) 0.0631(15) Uani 1 1 d .
H12A H 1.1353 -0.1074 0.5728 0.076 Uiso 1 1 calc R
C13 C 1.0800(5) -0.1954(4) 0.7210(5) 0.0636(16) Uani 1 1 d .
H13A H 1.1324 -0.2644 0.7251 0.076 Uiso 1 1 calc R
C14 C 1.0028(5) -0.1874(4) 0.8034(5) 0.0548(13) Uani 1 1 d .
H14A H 1.0020 -0.2520 0.8647 0.066 Uiso 1 1 calc R
C15 C 0.9242(4) -0.0872(3) 0.8013(4) 0.0412(11) Uani 1 1 d .
C16 C 0.8470(4) -0.0892(4) 0.8946(3) 0.0431(11) Uani 1 1 d .
H16A H 0.8526 -0.1588 0.9510 0.052 Uiso 1 1 calc R
C17 C 0.6987(4) -0.0168(4) 1.0063(3) 0.0469(12) Uani 1 1 d .
H17A H 0.7340 -0.0120 1.0572 0.056 Uiso 1 1 calc R
H17B H 0.6820 -0.0903 1.0357 0.056 Uiso 1 1 calc R
C18 C 0.5948(4) 0.0754(3) 0.9874(3) 0.0386(10) Uani 1 1 d .
H18B H 0.5469 0.0559 0.9583 0.046 Uiso 1 1 calc R
H18A H 0.5560 0.0841 1.0541 0.046 Uiso 1 1 calc R
C19 C 0.5909(3) 0.2009(3) 1.1792(3) 0.0321(9) Uani 1 1 d .
C20 C 0.4991(4) 0.2023(3) 1.2574(3) 0.0381(10) Uani 1 1 d .
H20A H 0.4300 0.2483 1.2378 0.046 Uiso 1 1 calc R
C21 C 0.5076(4) 0.1387(4) 1.3606(3) 0.0430(11) Uani 1 1 d .
H21A H 0.4446 0.1427 1.4110 0.052 Uiso 1 1 calc R
C22 C 0.6068(4) 0.0686(4) 1.3925(3) 0.0481(12) Uani 1 1 d .
H22A H 0.6121 0.0256 1.4641 0.058 Uiso 1 1 calc R
C23 C 0.6964(4) 0.0629(4) 1.3190(3) 0.0411(10) Uani 1 1 d .
H23A H 0.7639 0.0140 1.3404 0.049 Uiso 1 1 calc R
C24 C 0.6918(3) 0.1270(3) 1.2125(3) 0.0334(9) Uani 1 1 d .
C25 C 0.7919(3) 0.1098(3) 1.1433(3) 0.0347(9) Uani 1 1 d .
H25A H 0.8550 0.0612 1.1742 0.042 Uiso 1 1 calc R
C26 C 0.9015(4) 0.1245(4) 0.9807(3) 0.0439(11) Uani 1 1 d .
H26A H 0.9106 0.0491 0.9811 0.053 Uiso 1 1 calc R
H26B H 0.9629 0.1209 1.0110 0.053 Uiso 1 1 calc R
C27 C 0.9054(4) 0.2074(4) 0.8676(3) 0.0453(11) Uani 1 1 d .
H27B H 0.9258 0.2734 0.8622 0.054 Uiso 1 1 calc R
H27A H 0.9602 0.1715 0.8212 0.054 Uiso 1 1 calc R
C28 C 0.3379(3) 0.2851(3) 0.7609(3) 0.0314(9) Uani 1 1 d .
C29 C 0.2858(4) 0.2181(4) 0.7467(3) 0.0378(10) Uani 1 1 d .
H29A H 0.3242 0.1435 0.7522 0.045 Uiso 1 1 calc R
C30 C 0.1797(4) 0.2589(4) 0.7250(3) 0.0465(12) Uani 1 1 d .
H30A H 0.1465 0.2113 0.7169 0.056 Uiso 1 1 calc R
C31 C 0.1205(4) 0.3686(4) 0.7145(4) 0.0521(13) Uani 1 1 d .
H31A H 0.0470 0.3954 0.7018 0.063 Uiso 1 1 calc R
C32 C 0.1714(4) 0.4360(4) 0.7233(3) 0.0453(11) Uani 1 1 d .
H32A H 0.1325 0.5113 0.7145 0.054 Uiso 1 1 calc R
C33 C 0.2799(3) 0.3987(4) 0.7450(3) 0.0357(9) Uani 1 1 d .
C34 C 0.3237(3) 0.4812(4) 0.7484(3) 0.0365(9) Uani 1 1 d .
H34A H 0.2771 0.5544 0.7365 0.044 Uiso 1 1 calc R
C35 C 0.4572(4) 0.5535(4) 0.7685(3) 0.0411(10) Uani 1 1 d .
H35A H 0.3941 0.6108 0.7860 0.049 Uiso 1 1 calc R
H35B H 0.4954 0.5899 0.6993 0.049 Uiso 1 1 calc R
C36 C 0.5345(4) 0.5019(3) 0.8509(3) 0.0387(10) Uani 1 1 d .
H36A H 0.5771 0.5544 0.8394 0.046 Uiso 1 1 calc R
H36B H 0.4918 0.4882 0.9213 0.046 Uiso 1 1 calc R
C37 C 0.9320(4) 0.3691(4) 0.5299(3) 0.0492(12) Uani 1 1 d .
H37A H 0.9271 0.4469 0.5174 0.074 Uiso 1 1 calc R
H37B H 0.8938 0.3671 0.4804 0.074 Uiso 1 1 calc R
H37C H 1.0086 0.3283 0.5207 0.074 Uiso 1 1 calc R
C38 C 0.6413(5) 0.0375(5) 0.6845(5) 0.0704(17) Uani 1 1 d .
H38A H 0.6522 0.0957 0.6163 0.106 Uiso 1 1 calc R
H38B H 0.5792 0.0112 0.6882 0.106 Uiso 1 1 calc R
H38C H 0.7068 -0.0251 0.6944 0.106 Uiso 1 1 calc R
C39 C 0.7930(7) 0.4140(5) 1.0197(4) 0.086(2) Uani 1 1 d .
H39A H 0.8714 0.4052 0.9985 0.129 Uiso 1 1 calc R
H39B H 0.7799 0.3583 1.0890 0.129 Uiso 1 1 calc R
H39C H 0.7580 0.4892 1.0217 0.129 Uiso 1 1 calc R
C40 C 0.3297(4) 0.2699(5) 1.0296(4) 0.0619(15) Uani 1 1 d .
H40A H 0.3324 0.2401 1.1047 0.093 Uiso 1 1 calc R
H40B H 0.3335 0.2095 1.0073 0.093 Uiso 1 1 calc R
H40C H 0.2616 0.3279 1.0140 0.093 Uiso 1 1 calc R
N1 N 0.6826(3) 0.5025(3) 0.5975(2) 0.0283(7) Uani 1 1 d .
N2 N 0.7730(3) -0.0066(3) 0.9077(3) 0.0380(8) Uani 1 1 d .
N3 N 0.8028(3) 0.1544(3) 1.0438(2) 0.0347(8) Uani 1 1 d .
N4 N 0.4196(3) 0.4640(3) 0.7661(2) 0.0334(7) Uani 1 1 d .
O1 O 0.8065(2) 0.4847(2) 0.7458(2) 0.0362(7) Uani 1 1 d .
O2 O 0.6511(2) 0.2981(2) 0.70814(18) 0.0272(5) Uani 1 1 d .
O3 O 0.8567(2) 0.1084(2) 0.6966(2) 0.0378(7) Uani 1 1 d .
O4 O 0.6192(2) 0.1774(2) 0.91658(19) 0.0305(6) Uani 1 1 d .
O5 O 0.5778(2) 0.2682(2) 1.0827(2) 0.0377(7) Uani 1 1 d .
O6 O 0.8007(2) 0.2409(2) 0.83740(19) 0.0309(6) Uani 1 1 d .
O7 O 0.4364(2) 0.2399(2) 0.7877(2) 0.0334(6) Uani 1 1 d .
O8 O 0.6062(2) 0.3993(2) 0.84430(19) 0.0306(6) Uani 1 1 d .
O9 O 0.8840(3) 0.3186(3) 0.6326(2) 0.0443(8) Uani 1 1 d D
H1O H 0.879(6) 0.262(4) 0.633(6) 0.10(3) Uiso 1 1 d D
O10 O 0.6206(3) 0.0816(3) 0.7630(2) 0.0400(7) Uani 1 1 d D
H2O H 0.562(2) 0.124(3) 0.762(4) 0.053(17) Uiso 1 1 d D
O11 O 0.7523(4) 0.3998(3) 0.9524(3) 0.0731(13) Uani 1 1 d D
H3O H 0.772(5) 0.427(5) 0.8924(19) 0.075(19) Uiso 1 1 d D
O12 O 0.4166(3) 0.3153(3) 0.9771(2) 0.0462(8) Uani 1 1 d D
H4O H 0.460(4) 0.292(5) 1.017(4) 0.073(19) Uiso 1 1 d D
Ni1 Ni 0.74019(4) 0.38535(4) 0.72469(3) 0.02902(14) Uani 1 1 d .
Ni2 Ni 0.73159(4) 0.14365(4) 0.79932(3) 0.02880(13) Uani 1 1 d .
Ni3 Ni 0.68857(4) 0.27031(4) 0.95803(4) 0.03379(15) Uani 1 1 d .
Ni4 Ni 0.51772(4) 0.31315(4) 0.82715(4) 0.02889(13) Uani 1 1 d .

loop_
_atom_site_aniso_label
_atom_site_aniso_U_11
_atom_site_aniso_U_22
_atom_site_aniso_U_33
_atom_site_aniso_U_23
_atom_site_aniso_U_13
_atom_site_aniso_U_12
C1 0.024(2) 0.035(2) 0.0339(18) -0.0142(16) 0.0038(15) -0.0094(19)
C2 0.027(2) 0.043(2) 0.037(2) -0.0168(18) -0.0006(16) -0.014(2)
C3 0.032(2) 0.036(2) 0.052(2) -0.0275(19) 0.0036(18) -0.009(2)
C4 0.034(2) 0.030(2) 0.047(2) -0.0151(18) 0.0044(18) -0.011(2)
C5 0.034(2) 0.029(2) 0.0347(19) -0.0117(16) 0.0022(17) -0.0071(19)
C6 0.021(2) 0.0267(18) 0.0298(17) -0.0128(15) 0.0009(15) -0.0027(17)
C7 0.028(2) 0.0302(19) 0.0292(17) -0.0093(15) -0.0011(15) -0.0065(18)
C8 0.037(2) 0.037(2) 0.0350(19) -0.0149(17) -0.0069(17) -0.009(2)
C9 0.031(2) 0.038(2) 0.0305(18) -0.0176(16) -0.0008(16) -0.0070(19)
C10 0.027(2) 0.035(2) 0.057(2) -0.0212(19) -0.0068(19) -0.006(2)
C11 0.027(3) 0.040(2) 0.072(3) -0.030(2) -0.002(2) -0.001(2)
C12 0.030(3) 0.070(4) 0.101(4) -0.056(3) 0.001(3) -0.002(3)
C13 0.046(4) 0.039(3) 0.112(5) -0.040(3) -0.035(3) 0.015(3)
C14 0.048(3) 0.040(3) 0.080(4) -0.025(3) -0.025(3) -0.001(3)
C15 0.033(3) 0.029(2) 0.067(3) -0.022(2) -0.022(2) 0.003(2)
C16 0.050(3) 0.034(2) 0.049(2) -0.0058(19) -0.021(2) -0.015(2)
C17 0.071(4) 0.042(2) 0.033(2) -0.0070(18) -0.002(2) -0.031(3)
C18 0.041(3) 0.037(2) 0.036(2) -0.0094(17) 0.0043(18) -0.020(2)
C19 0.038(2) 0.0300(19) 0.0317(18) -0.0147(16) -0.0019(16) -0.0110(19)
C20 0.038(3) 0.030(2) 0.044(2) -0.0154(17) -0.0014(18) -0.007(2)
C21 0.042(3) 0.041(2) 0.039(2) -0.0179(19) 0.0106(19) -0.011(2)
C22 0.054(3) 0.050(3) 0.033(2) -0.0104(19) 0.000(2) -0.014(3)
C23 0.040(3) 0.041(2) 0.035(2) -0.0097(18) -0.0059(18) -0.006(2)
C24 0.036(2) 0.035(2) 0.0308(18) -0.0125(16) -0.0032(16) -0.012(2)
C25 0.030(2) 0.038(2) 0.036(2) -0.0123(17) -0.0051(17) -0.010(2)
C26 0.028(2) 0.049(3) 0.049(2) -0.016(2) -0.0084(19) -0.002(2)
C27 0.030(2) 0.050(3) 0.050(2) -0.009(2) -0.0087(19) -0.012(2)
C28 0.025(2) 0.041(2) 0.0258(17) -0.0121(16) 0.0026(15) -0.0093(19)
C29 0.037(3) 0.046(2) 0.0321(19) -0.0123(17) -0.0016(17) -0.018(2)
C30 0.048(3) 0.064(3) 0.035(2) -0.011(2) -0.0032(19) -0.034(3)
C31 0.036(3) 0.066(3) 0.048(2) -0.010(2) -0.010(2) -0.017(3)
C32 0.026(2) 0.054(3) 0.046(2) -0.011(2) -0.0078(19) -0.005(2)
C33 0.025(2) 0.043(2) 0.0336(19) -0.0128(17) -0.0007(16) -0.005(2)
C34 0.025(2) 0.037(2) 0.041(2) -0.0184(18) -0.0006(17) 0.0020(19)
C35 0.038(3) 0.033(2) 0.053(2) -0.0246(19) -0.003(2) -0.001(2)
C36 0.045(3) 0.034(2) 0.044(2) -0.0236(18) -0.0055(19) -0.005(2)
C37 0.038(3) 0.048(3) 0.043(2) -0.013(2) 0.014(2) -0.007(2)
C38 0.056(4) 0.084(4) 0.102(4) -0.072(4) -0.012(3) -0.007(3)
C39 0.147(7) 0.078(4) 0.059(3) -0.018(3) -0.028(4) -0.059(5)
C40 0.047(3) 0.087(4) 0.051(3) -0.024(3) 0.006(2) -0.028(3)
N1 0.0243(18) 0.0339(17) 0.0307(15) -0.0157(13) -0.0016(13) -0.0087(15)
N2 0.042(2) 0.0288(18) 0.0416(18) -0.0077(15) -0.0101(16) -0.0101(18)
N3 0.0273(19) 0.044(2) 0.0336(16) -0.0174(15) 0.0040(14) -0.0124(17)
N4 0.0256(19) 0.0349(18) 0.0397(17) -0.0212(14) 0.0011(14) -0.0021(16)
O1 0.0371(17) 0.0348(15) 0.0358(14) -0.0046(12) -0.0098(12) -0.0149(14)
O2 0.0224(14) 0.0288(13) 0.0274(12) -0.0119(10) 0.0010(10) -0.0040(12)
O3 0.0303(17) 0.0297(14) 0.0439(15) -0.0135(12) 0.0009(12) -0.0004(14)
O4 0.0309(15) 0.0305(13) 0.0301(12) -0.0085(11) 0.0016(11) -0.0155(13)
O5 0.0417(18) 0.0355(15) 0.0330(14) -0.0116(12) -0.0060(12) -0.0068(14)
O6 0.0241(14) 0.0327(14) 0.0330(13) -0.0081(11) -0.0046(11) -0.0082(12)
O7 0.0242(15) 0.0354(14) 0.0452(15) -0.0210(12) -0.0033(12) -0.0061(13)
O8 0.0299(16) 0.0308(13) 0.0335(13) -0.0146(11) -0.0023(11) -0.0086(13)
O9 0.043(2) 0.0377(17) 0.0412(16) -0.0108(13) 0.0098(13) -0.0132(16)
O10 0.034(2) 0.0401(17) 0.0540(17) -0.0282(15) -0.0067(15) -0.0051(17)
O11 0.125(4) 0.085(3) 0.0351(18) -0.0048(17) -0.018(2) -0.075(3)
O12 0.0334(18) 0.070(2) 0.0377(16) -0.0235(15) 0.0033(13) -0.0181(17)
Ni1 0.0268(3) 0.0305(3) 0.0281(2) -0.00778(19) -0.00207(19) -0.0103(2)
Ni2 0.0263(3) 0.0269(2) 0.0303(2) -0.00944(19) -0.00145(19) -0.0063(2)
Ni3 0.0382(3) 0.0382(3) 0.0278(2) -0.0094(2) -0.0042(2) -0.0168(3)
Ni4 0.0244(3) 0.0325(3) 0.0321(2) -0.0156(2) 0.00023(19) -0.0083(2)

loop_
_atom_type_symbol
_atom_type_description
_atom_type_scat_dispersion_real
_atom_type_scat_dispersion_imag
_atom_type_scat_source
C C 0.0033 0.0016 'International Tables Vol C Tables 4.2.6.8 and 6.1.1.4'
H H 0.0000 0.0000 'International Tables Vol C Tables 4.2.6.8 and 6.1.1.4'
N N 0.0061 0.0033 'International Tables Vol C Tables 4.2.6.8 and 6.1.1.4'
O O 0.0106 0.0060 'International Tables Vol C Tables 4.2.6.8 and 6.1.1.4'
Ni Ni 0.3393 1.1124 'International Tables Vol C Tables 4.2.6.8 and 6.1.1.4'

loop_
_geom_angle_atom_site_label_1
_geom_angle_atom_site_label_2
_geom_angle_atom_site_label_3
_geom_angle
O1 C1 C2 118.4(3)
O1 C1 C6 124.0(3)
C2 C1 C6 117.6(3)
C3 C2 C1 121.8(4)
C3 C2 H2A 119.1
C1 C2 H2A 119.1
C4 C3 C2 120.5(4)
C4 C3 H3A 119.8
C2 C3 H3A 119.8
C5 C4 C3 119.3(4)
C5 C4 H4A 120.3
C3 C4 H4A 120.3
C4 C5 C6 122.5(4)
C4 C5 H5A 118.7
C6 C5 H5A 118.7
C5 C6 C1 118.2(3)
C5 C6 C7 116.3(3)
C1 C6 C7 125.3(3)
N1 C7 C6 124.7(3)
N1 C7 H7A 117.6
C6 C7 H7A 117.6
N1 C8 C9 109.9(3)
N1 C8 H8A 109.7
C9 C8 H8A 109.7
N1 C8 H8B 109.7
C9 C8 H8B 109.7
H8A C8 H8B 108.2
O2 C9 C8 109.1(3)
O2 C9 H9B 109.9
C8 C9 H9B 109.9
O2 C9 H9A 109.9
C8 C9 H9A 109.9
H9B C9 H9A 108.3
O3 C10 C11 118.4(4)
O3 C10 C15 125.0(4)
C11 C10 C15 116.6(4)
C12 C11 C10 122.2(5)
C12 C11 H11A 118.9
C10 C11 H11A 118.9
C11 C12 C13 120.5(5)
C11 C12 H12A 119.7
C13 C12 H12A 119.7
C14 C13 C12 119.4(5)
C14 C13 H13A 120.3
C12 C13 H13A 120.3
C13 C14 C15 122.4(5)
C13 C14 H14A 118.8
C15 C14 H14A 118.8
C14 C15 C10 118.9(5)
C14 C15 C16 117.1(4)
C10 C15 C16 124.1(4)
N2 C16 C15 125.8(4)
N2 C16 H16A 117.1
C15 C16 H16A 117.1
N2 C17 C18 109.9(3)
N2 C17 H17A 109.7
C18 C17 H17A 109.7
N2 C17 H17B 109.7
C18 C17 H17B 109.7
H17A C17 H17B 108.2
O4 C18 C17 109.7(3)
O4 C18 H18B 109.7
C17 C18 H18B 109.7
O4 C18 H18A 109.7
C17 C18 H18A 109.7
H18B C18 H18A 108.2
O5 C19 C20 118.4(4)
O5 C19 C24 124.9(4)
C20 C19 C24 116.7(3)
C21 C20 C19 121.7(4)
C21 C20 H20A 119.2
C19 C20 H20A 119.2
C20 C21 C22 121.1(4)
C20 C21 H21A 119.4
C22 C21 H21A 119.4
C23 C22 C21 118.7(4)
C23 C22 H22A 120.6
C21 C22 H22A 120.6
C22 C23 C24 122.1(4)
C22 C23 H23A 118.9
C24 C23 H23A 118.9
C23 C24 C19 119.6(4)
C23 C24 C25 116.1(4)
C19 C24 C25 124.3(3)
N3 C25 C24 125.6(4)
N3 C25 H25A 117.2
C24 C25 H25A 117.2
N3 C26 C27 112.7(4)
N3 C26 H26A 109.1
C27 C26 H26A 109.1
N3 C26 H26B 109.1
C27 C26 H26B 109.1
H26A C26 H26B 107.8
O6 C27 C26 108.2(3)
O6 C27 H27B 110.1
C26 C27 H27B 110.1
O6 C27 H27A 110.1
C26 C27 H27A 110.1
H27B C27 H27A 108.4
O7 C28 C29 118.6(4)
O7 C28 C33 123.9(3)
C29 C28 C33 117.4(4)
C30 C29 C28 121.3(4)
C30 C29 H29A 119.4
C28 C29 H29A 119.4
C29 C30 C31 121.5(4)
C29 C30 H30A 119.3
C31 C30 H30A 119.3
C32 C31 C30 117.9(4)
C32 C31 H31A 121.0
C30 C31 H31A 121.0
C31 C32 C33 122.9(5)
C31 C32 H32A 118.5
C33 C32 H32A 118.5
C32 C33 C28 118.8(4)
C32 C33 C34 116.3(4)
C28 C33 C34 124.9(4)
N4 C34 C33 125.6(4)
N4 C34 H34A 117.2
C33 C34 H34A 117.2
N4 C35 C36 108.8(3)
N4 C35 H35A 109.9
C36 C35 H35A 109.9
N4 C35 H35B 109.9
C36 C35 H35B 109.9
H35A C35 H35B 108.3
O8 C36 C35 109.9(3)
O8 C36 H36A 109.7
C35 C36 H36A 109.7
O8 C36 H36B 109.7
C35 C36 H36B 109.7
H36A C36 H36B 108.2
O9 C37 H37A 109.5
O9 C37 H37B 109.5
H37A C37 H37B 109.5
O9 C37 H37C 109.5
H37A C37 H37C 109.5
H37B C37 H37C 109.5
O10 C38 H38A 109.5
O10 C38 H38B 109.5
H38A C38 H38B 109.5
O10 C38 H38C 109.5
H38A C38 H38C 109.5
H38B C38 H38C 109.5
O11 C39 H39A 109.5
O11 C39 H39B 109.5
H39A C39 H39B 109.5
O11 C39 H39C 109.5
H39A C39 H39C 109.5
H39B C39 H39C 109.5
O12 C40 H40A 109.5
O12 C40 H40B 109.5
H40A C40 H40B 109.5
O12 C40 H40C 109.5
H40A C40 H40C 109.5
H40B C40 H40C 109.5
C7 N1 C8 121.2(3)
C7 N1 Ni1 126.6(3)
C8 N1 Ni1 112.1(2)
C16 N2 C17 121.8(4)
C16 N2 Ni2 125.9(3)
C17 N2 Ni2 112.0(3)
C25 N3 C26 122.0(4)
C25 N3 Ni3 126.2(3)
C26 N3 Ni3 111.8(2)
C34 N4 C35 121.9(4)
C34 N4 Ni4 124.2(3)
C35 N4 Ni4 112.2(3)
C1 O1 Ni1 125.9(2)
C9 O2 Ni1 107.20(19)
C9 O2 Ni2 127.8(2)
Ni1 O2 Ni2 96.39(10)
C9 O2 Ni4 125.4(2)
Ni1 O2 Ni4 100.49(11)
Ni2 O2 Ni4 93.55(9)
C10 O3 Ni2 125.5(3)
C18 O4 Ni4 127.1(2)
C18 O4 Ni2 107.6(2)
Ni4 O4 Ni2 97.35(10)
C18 O4 Ni3 123.2(2)
Ni4 O4 Ni3 94.79(10)
Ni2 O4 Ni3 101.79(10)
C19 O5 Ni3 126.0(3)
C27 O6 Ni1 125.4(2)
C27 O6 Ni3 107.7(3)
Ni1 O6 Ni3 96.75(12)
C27 O6 Ni2 126.2(3)
Ni1 O6 Ni2 94.38(10)
Ni3 O6 Ni2 100.64(10)
C28 O7 Ni4 125.3(3)
C36 O8 Ni4 107.9(2)
C36 O8 Ni3 127.3(2)
Ni4 O8 Ni3 97.03(10)
C36 O8 Ni1 124.9(2)
Ni4 O8 Ni1 100.70(11)
Ni3 O8 Ni1 93.27(12)
C37 O9 Ni1 130.5(3)
C37 O9 H1O 103(5)
Ni1 O9 H1O 108(6)
C38 O10 Ni2 126.4(3)
C38 O10 H2O 110(4)
Ni2 O10 H2O 110(4)
C39 O11 Ni3 134.1(3)
C39 O11 H3O 119(5)
Ni3 O11 H3O 103(4)
C40 O12 Ni4 129.6(3)
C40 O12 H4O 107(4)
Ni4 O12 H4O 104(5)
N1 Ni1 O1 92.99(11)
N1 Ni1 O6 166.25(12)
O1 Ni1 O6 98.89(10)
N1 Ni1 O2 83.98(11)
O1 Ni1 O2 171.71(12)
O6 Ni1 O2 85.15(10)
N1 Ni1 O8 103.21(12)
O1 Ni1 O8 94.09(11)
O6 Ni1 O8 82.93(11)
O2 Ni1 O8 79.16(10)
N1 Ni1 O9 91.06(13)
O1 Ni1 O9 94.84(13)
O6 Ni1 O9 81.10(11)
O2 Ni1 O9 92.93(12)
O8 Ni1 O9 162.73(10)
O3 Ni2 N2 93.19(14)
O3 Ni2 O4 171.86(11)
N2 Ni2 O4 83.47(14)
O3 Ni2 O2 99.81(11)
N2 Ni2 O2 165.69(13)
O4 Ni2 O2 84.39(10)
O3 Ni2 O6 94.88(11)
N2 Ni2 O6 102.80(12)
O4 Ni2 O6 78.71(10)
O2 Ni2 O6 82.16(10)
O3 Ni2 O10 97.26(13)
N2 Ni2 O10 86.94(13)
O4 Ni2 O10 89.99(12)
O2 Ni2 O10 85.52(11)
O6 Ni2 O10 163.99(12)
O5 Ni3 N3 92.48(12)
O5 Ni3 O8 100.96(11)
N3 Ni3 O8 165.19(12)
O5 Ni3 O6 168.62(11)
N3 Ni3 O6 83.06(12)
O8 Ni3 O6 84.82(11)
O5 Ni3 O4 92.20(11)
N3 Ni3 O4 104.09(12)
O8 Ni3 O4 81.79(10)
O6 Ni3 O4 78.83(10)
O5 Ni3 O11 97.85(14)
N3 Ni3 O11 89.88(15)
O8 Ni3 O11 82.19(13)
O6 Ni3 O11 92.62(14)
O4 Ni3 O11 162.45(11)
O7 Ni4 N4 92.47(12)
O7 Ni4 O4 100.44(11)
N4 Ni4 O4 164.58(12)
O7 Ni4 O8 171.50(10)
N4 Ni4 O8 83.95(12)
O4 Ni4 O8 84.33(10)
O7 Ni4 O2 93.92(11)
N4 Ni4 O2 105.26(12)
O4 Ni4 O2 82.39(10)
O8 Ni4 O2 79.65(10)
O7 Ni4 O12 98.42(11)
N4 Ni4 O12 85.00(13)
O4 Ni4 O12 84.81(12)
O8 Ni4 O12 88.98(11)
O2 Ni4 O12 163.63(11)

loop_
_geom_bond_atom_site_label_1
_geom_bond_atom_site_label_2
_geom_bond_distance
C1 O1 1.316(4)
C1 C2 1.406(5)
C1 C6 1.430(5)
C2 C3 1.393(6)
C2 H2A 0.9500
C3 C4 1.382(6)
C3 H3A 0.9500
C4 C5 1.361(6)
C4 H4A 0.9500
C5 C6 1.425(5)
C5 H5A 0.9500
C6 C7 1.444(5)
C7 N1 1.279(5)
C7 H7A 0.9500
C8 N1 1.463(5)
C8 C9 1.543(5)
C8 H8A 0.9900
C8 H8B 0.9900
C9 O2 1.416(4)
C9 H9B 0.9900
C9 H9A 0.9900
C10 O3 1.308(5)
C10 C11 1.415(7)
C10 C15 1.433(6)
C11 C12 1.366(7)
C11 H11A 0.9500
C12 C13 1.384(8)
C12 H12A 0.9500
C13 C14 1.356(8)
C13 H13A 0.9500
C14 C15 1.402(7)
C14 H14A 0.9500
C15 C16 1.447(7)
C16 N2 1.262(6)
C16 H16A 0.9500
C17 N2 1.473(6)
C17 C18 1.509(7)
C17 H17A 0.9900
C17 H17B 0.9900
C18 O4 1.423(4)
C18 H18B 0.9900
C18 H18A 0.9900
C19 O5 1.316(4)
C19 C20 1.418(6)
C19 C24 1.427(6)
C20 C21 1.374(6)
C20 H20A 0.9500
C21 C22 1.392(7)
C21 H21A 0.9500
C22 C23 1.366(7)
C22 H22A 0.9500
C23 C24 1.407(5)
C23 H23A 0.9500
C24 C25 1.443(6)
C25 N3 1.280(5)
C25 H25A 0.9500
C26 N3 1.418(6)
C26 C27 1.537(6)
C26 H26A 0.9900
C26 H26B 0.9900
C27 O6 1.419(5)
C27 H27B 0.9900
C27 H27A 0.9900
C28 O7 1.317(5)
C28 C29 1.411(5)
C28 C33 1.425(6)
C29 C30 1.385(6)
C29 H29A 0.9500
C30 C31 1.398(7)
C30 H30A 0.9500
C31 C32 1.364(7)
C31 H31A 0.9500
C32 C33 1.417(6)
C32 H32A 0.9500
C33 C34 1.446(6)
C34 N4 1.278(5)
C34 H34A 0.9500
C35 N4 1.476(5)
C35 C36 1.536(6)
C35 H35A 0.9900
C35 H35B 0.9900
C36 O8 1.424(5)
C36 H36A 0.9900
C36 H36B 0.9900
C37 O9 1.412(5)
C37 H37A 0.9800
C37 H37B 0.9800
C37 H37C 0.9800
C38 O10 1.403(6)
C38 H38A 0.9800
C38 H38B 0.9800
C38 H38C 0.9800
C39 O11 1.315(6)
C39 H39A 0.9800
C39 H39B 0.9800
C39 H39C 0.9800
C40 O12 1.381(5)
C40 H40A 0.9800
C40 H40B 0.9800
C40 H40C 0.9800
N1 Ni1 1.975(3)
N2 Ni2 1.984(3)
N3 Ni3 2.000(4)
N4 Ni4 1.991(3)
O1 Ni1 1.988(3)
O2 Ni1 2.039(2)
O2 Ni2 2.045(3)
O2 Ni4 2.125(3)
O3 Ni2 1.974(3)
O4 Ni4 2.023(3)
O4 Ni2 2.024(3)
O4 Ni3 2.111(2)
O5 Ni3 1.984(3)
O6 Ni1 2.018(2)
O6 Ni3 2.039(3)
O6 Ni2 2.130(3)
O7 Ni4 1.988(3)
O8 Ni4 2.025(2)
O8 Ni3 2.038(3)
O8 Ni1 2.133(3)
O9 Ni1 2.165(3)
O9 H1O 0.80(2)
O10 Ni2 2.168(3)
O10 H2O 0.79(2)
O11 Ni3 2.161(3)
O11 H3O 0.79(2)
O12 Ni4 2.212(3)
O12 H4O 0.80(2)

loop_
_geom_hbond_atom_site_label_D
_geom_hbond_atom_site_label_H
_geom_hbond_atom_site_label_A
_geom_hbond_distance_DH
_geom_hbond_distance_HA
_geom_hbond_distance_DA
_geom_hbond_angle_DHA
O9 H1O O3 0.80(2) 2.00(3) 2.742(4) 156(7)
O10 H2O O7 0.79(2) 1.95(3) 2.708(5) 162(6)
O11 H3O O1 0.79(2) 1.89(2) 2.676(4) 173(6)
O12 H4O O5 0.80(2) 1.89(3) 2.668(4) 164(6)

loop_
_geom_torsion_atom_site_label_1
_geom_torsion_atom_site_label_2
_geom_torsion_atom_site_label_3
_geom_torsion_atom_site_label_4
_geom_torsion
O1 C1 C2 C3 -178.8(4)
C6 C1 C2 C3 1.2(6)
C1 C2 C3 C4 -2.1(7)
C2 C3 C4 C5 1.3(7)
C3 C4 C5 C6 0.3(7)
C4 C5 C6 C1 -1.2(6)
C4 C5 C6 C7 175.9(4)
O1 C1 C6 C5 -179.6(4)
C2 C1 C6 C5 0.4(6)
O1 C1 C6 C7 3.6(6)
C2 C1 C6 C7 -176.4(4)
C5 C6 C7 N1 -174.4(4)
C1 C6 C7 N1 2.5(7)
N1 C8 C9 O2 42.2(4)
O3 C10 C11 C12 -179.7(4)
C15 C10 C11 C12 -1.4(6)
C10 C11 C12 C13 0.6(8)
C11 C12 C13 C14 0.3(8)
C12 C13 C14 C15 -0.5(8)
C13 C14 C15 C10 -0.4(7)
C13 C14 C15 C16 -179.3(4)
O3 C10 C15 C14 179.4(4)
C11 C10 C15 C14 1.2(6)
O3 C10 C15 C16 -1.7(6)
C11 C10 C15 C16 -179.9(4)
C14 C15 C16 N2 177.9(4)
C10 C15 C16 N2 -1.0(6)
N2 C17 C18 O4 -41.0(4)
O5 C19 C20 C21 -176.5(4)
C24 C19 C20 C21 2.3(6)
C19 C20 C21 C22 -1.1(7)
C20 C21 C22 C23 -0.7(7)
C21 C22 C23 C24 1.2(7)
C22 C23 C24 C19 0.0(6)
C22 C23 C24 C25 -178.1(4)
O5 C19 C24 C23 177.0(4)
C20 C19 C24 C23 -1.8(5)
O5 C19 C24 C25 -5.1(6)
C20 C19 C24 C25 176.2(4)
C23 C24 C25 N3 175.2(4)
C19 C24 C25 N3 -2.8(6)
N3 C26 C27 O6 -39.0(5)
O7 C28 C29 C30 175.9(3)
C33 C28 C29 C30 -4.2(5)
C28 C29 C30 C31 1.0(6)
C29 C30 C31 C32 2.0(6)
C30 C31 C32 C33 -1.7(7)
C31 C32 C33 C28 -1.5(6)
C31 C32 C33 C34 178.0(4)
O7 C28 C33 C32 -175.7(4)
C29 C28 C33 C32 4.4(5)
O7 C28 C33 C34 4.8(6)
C29 C28 C33 C34 -175.1(4)
C32 C33 C34 N4 -179.5(4)
C28 C33 C34 N4 -0.1(6)
N4 C35 C36 O8 42.4(5)
C6 C7 N1 C8 175.5(4)
C6 C7 N1 Ni1 -8.3(6)
C9 C8 N1 C7 158.3(4)
C9 C8 N1 Ni1 -18.4(4)
C15 C16 N2 C17 -179.4(4)
C15 C16 N2 Ni2 7.3(6)
C18 C17 N2 C16 -156.8(4)
C18 C17 N2 Ni2 17.3(4)
C24 C25 N3 C26 -173.4(4)
C24 C25 N3 Ni3 6.1(6)
C27 C26 N3 C25 -165.9(4)
C27 C26 N3 Ni3 14.5(4)
C33 C34 N4 C35 -179.7(4)
C33 C34 N4 Ni4 -16.0(6)
C36 C35 N4 C34 145.2(4)
C36 C35 N4 Ni4 -20.3(4)
C2 C1 O1 Ni1 177.1(3)
C6 C1 O1 Ni1 -2.9(6)
C8 C9 O2 Ni1 -44.3(3)
C8 C9 O2 Ni2 -157.1(2)
C8 C9 O2 Ni4 72.7(3)
C11 C10 O3 Ni2 175.7(3)
C15 C10 O3 Ni2 -2.4(6)
C17 C18 O4 Ni4 158.3(3)
C17 C18 O4 Ni2 44.2(4)
C17 C18 O4 Ni3 -73.4(4)
C20 C19 O5 Ni3 -172.9(3)
C24 C19 O5 Ni3 8.4(5)
C26 C27 O6 Ni1 155.3(3)
C26 C27 O6 Ni3 43.1(4)
C26 C27 O6 Ni2 -75.2(4)
C29 C28 O7 Ni4 -172.7(2)
C33 C28 O7 Ni4 7.4(5)
C35 C36 O8 Ni4 -43.5(4)
C35 C36 O8 Ni3 -157.6(3)
C35 C36 O8 Ni1 74.1(4)
C7 N1 Ni1 O1 7.0(4)
C8 N1 Ni1 O1 -176.5(3)
C7 N1 Ni1 O6 -142.8(4)
C8 N1 Ni1 O6 33.7(6)
C7 N1 Ni1 O2 179.3(4)
C8 N1 Ni1 O2 -4.2(3)
C7 N1 Ni1 O8 101.9(4)
C8 N1 Ni1 O8 -81.6(3)
C7 N1 Ni1 O9 -87.9(4)
C8 N1 Ni1 O9 88.6(3)
C1 O1 Ni1 N1 -1.5(3)
C1 O1 Ni1 O6 171.6(3)
C1 O1 Ni1 O2 -69.8(8)
C1 O1 Ni1 O8 -105.0(3)
C1 O1 Ni1 O9 89.8(3)
C27 O6 Ni1 N1 113.9(5)
Ni3 O6 Ni1 N1 -128.7(5)
Ni2 O6 Ni1 N1 -27.5(5)
C27 O6 Ni1 O1 -35.5(4)
Ni3 O6 Ni1 O1 81.84(12)
Ni2 O6 Ni1 O1 -176.89(11)
C27 O6 Ni1 O2 151.8(4)
Ni3 O6 Ni1 O2 -90.87(11)
Ni2 O6 Ni1 O2 10.40(10)
C27 O6 Ni1 O8 -128.6(3)
Ni3 O6 Ni1 O8 -11.22(10)
Ni2 O6 Ni1 O8 90.05(10)
C27 O6 Ni1 O9 58.1(3)
Ni3 O6 Ni1 O9 175.39(12)
Ni2 O6 Ni1 O9 -83.34(12)
C9 O2 Ni1 N1 27.8(3)
Ni2 O2 Ni1 N1 160.69(13)
Ni4 O2 Ni1 N1 -104.49(13)
C9 O2 Ni1 O1 96.8(7)
Ni2 O2 Ni1 O1 -130.4(6)
Ni4 O2 Ni1 O1 -35.6(7)
C9 O2 Ni1 O6 -143.7(2)
Ni2 O2 Ni1 O6 -10.87(11)
Ni4 O2 Ni1 O6 83.95(11)
C9 O2 Ni1 O8 132.6(2)
Ni2 O2 Ni1 O8 -94.59(11)
Ni4 O2 Ni1 O8 0.23(10)
C9 O2 Ni1 O9 -62.9(2)
Ni2 O2 Ni1 O9 69.93(11)
Ni4 O2 Ni1 O9 164.75(11)
C36 O8 Ni1 N1 -40.0(3)
Ni4 O8 Ni1 N1 80.87(13)
Ni3 O8 Ni1 N1 178.66(10)
C36 O8 Ni1 O1 54.0(3)
Ni4 O8 Ni1 O1 174.91(11)
Ni3 O8 Ni1 O1 -87.30(11)
C36 O8 Ni1 O6 152.5(3)
Ni4 O8 Ni1 O6 -86.63(11)
Ni3 O8 Ni1 O6 11.16(10)
C36 O8 Ni1 O2 -121.2(3)
Ni4 O8 Ni1 O2 -0.24(10)
Ni3 O8 Ni1 O2 97.55(10)
C36 O8 Ni1 O9 175.0(4)
Ni4 O8 Ni1 O9 -64.1(4)
Ni3 O8 Ni1 O9 33.7(4)
C37 O9 Ni1 N1 21.6(4)
C37 O9 Ni1 O1 -71.5(4)
C37 O9 Ni1 O6 -169.7(4)
C37 O9 Ni1 O2 105.7(4)
C37 O9 Ni1 O8 167.6(4)
C10 O3 Ni2 N2 6.0(3)
C10 O3 Ni2 O4 71.5(8)
C10 O3 Ni2 O2 -168.0(3)
C10 O3 Ni2 O6 109.2(3)
C10 O3 Ni2 O10 -81.3(3)
C16 N2 Ni2 O3 -8.5(4)
C17 N2 Ni2 O3 177.7(3)
C16 N2 Ni2 O4 179.0(4)
C17 N2 Ni2 O4 5.2(3)
C16 N2 Ni2 O2 146.9(4)
C17 N2 Ni2 O2 -26.9(7)
C16 N2 Ni2 O6 -104.2(3)
C17 N2 Ni2 O6 82.0(3)
C16 N2 Ni2 O10 88.6(3)
C17 N2 Ni2 O10 -85.2(3)
C18 O4 Ni2 O3 -93.8(7)
Ni4 O4 Ni2 O3 133.4(7)
Ni3 O4 Ni2 O3 37.0(8)
C18 O4 Ni2 N2 -27.7(2)
Ni4 O4 Ni2 N2 -160.47(13)
Ni3 O4 Ni2 N2 103.05(13)
C18 O4 Ni2 O2 144.7(2)
Ni4 O4 Ni2 O2 11.94(10)
Ni3 O4 Ni2 O2 -84.54(11)
C18 O4 Ni2 O6 -132.2(2)
Ni4 O4 Ni2 O6 95.04(10)
Ni3 O4 Ni2 O6 -1.45(10)
C18 O4 Ni2 O10 59.2(2)
Ni4 O4 Ni2 O10 -73.55(11)
Ni3 O4 Ni2 O10 -170.04(12)
C9 O2 Ni2 O3 34.3(3)
Ni1 O2 Ni2 O3 -83.27(12)
Ni4 O2 Ni2 O3 175.75(10)
C9 O2 Ni2 N2 -120.7(5)
Ni1 O2 Ni2 N2 121.7(5)
Ni4 O2 Ni2 N2 20.8(5)
C9 O2 Ni2 O4 -152.7(3)
Ni1 O2 Ni2 O4 89.69(11)
Ni4 O2 Ni2 O4 -11.29(9)
C9 O2 Ni2 O6 128.0(3)
Ni1 O2 Ni2 O6 10.36(10)
Ni4 O2 Ni2 O6 -90.62(10)
C9 O2 Ni2 O10 -62.3(3)
Ni1 O2 Ni2 O10 -179.88(12)
Ni4 O2 Ni2 O10 79.15(12)
C27 O6 Ni2 O3 -52.1(3)
Ni1 O6 Ni2 O3 88.83(12)
Ni3 O6 Ni2 O3 -173.45(11)
C27 O6 Ni2 N2 42.3(3)
Ni1 O6 Ni2 N2 -176.77(14)
Ni3 O6 Ni2 N2 -79.05(15)
C27 O6 Ni2 O4 122.9(3)
Ni1 O6 Ni2 O4 -96.23(12)
Ni3 O6 Ni2 O4 1.49(10)
C27 O6 Ni2 O2 -151.3(3)
Ni1 O6 Ni2 O2 -10.43(10)
Ni3 O6 Ni2 O2 87.29(11)
C27 O6 Ni2 O10 168.7(4)
Ni1 O6 Ni2 O10 -50.4(4)
Ni3 O6 Ni2 O10 47.3(4)
C38 O10 Ni2 O3 -2.8(4)
C38 O10 Ni2 N2 -95.6(4)
C38 O10 Ni2 O4 -179.1(4)
C38 O10 Ni2 O2 96.5(4)
C38 O10 Ni2 O6 136.2(5)
C19 O5 Ni3 N3 -4.4(3)
C19 O5 Ni3 O8 -178.2(3)
C19 O5 Ni3 O6 62.1(7)
C19 O5 Ni3 O4 99.8(3)
C19 O5 Ni3 O11 -94.6(3)
C25 N3 Ni3 O5 -2.6(3)
C26 N3 Ni3 O5 177.0(3)
C25 N3 Ni3 O8 152.6(4)
C26 N3 Ni3 O8 -27.8(6)
C25 N3 Ni3 O6 -172.1(3)
C26 N3 Ni3 O6 7.5(3)
C25 N3 Ni3 O4 -95.5(3)
C26 N3 Ni3 O4 84.1(3)
C25 N3 Ni3 O11 95.2(3)
C26 N3 Ni3 O11 -85.2(3)
C36 O8 Ni3 O5 39.0(3)
Ni4 O8 Ni3 O5 -79.89(12)
Ni1 O8 Ni3 O5 178.90(10)
C36 O8 Ni3 N3 -115.7(5)
Ni4 O8 Ni3 N3 125.4(5)
Ni1 O8 Ni3 N3 24.2(5)
C36 O8 Ni3 O6 -150.9(3)
Ni4 O8 Ni3 O6 90.20(11)
Ni1 O8 Ni3 O6 -11.01(10)
C36 O8 Ni3 O4 129.7(3)
Ni4 O8 Ni3 O4 10.77(11)
Ni1 O8 Ni3 O4 -90.44(10)
C36 O8 Ni3 O11 -57.5(3)
Ni4 O8 Ni3 O11 -176.43(16)
Ni1 O8 Ni3 O11 82.36(14)
C27 O6 Ni3 O5 -96.7(6)
Ni1 O6 Ni3 O5 132.8(5)
Ni2 O6 Ni3 O5 37.1(6)
C27 O6 Ni3 N3 -29.3(2)
Ni1 O6 Ni3 N3 -159.76(13)
Ni2 O6 Ni3 N3 104.47(12)
C27 O6 Ni3 O8 142.2(2)
Ni1 O6 Ni3 O8 11.70(10)
Ni2 O6 Ni3 O8 -84.06(11)
C27 O6 Ni3 O4 -135.2(3)
Ni1 O6 Ni3 O4 94.34(11)
Ni2 O6 Ni3 O4 -1.43(10)
C27 O6 Ni3 O11 60.3(3)
Ni1 O6 Ni3 O11 -70.20(14)
Ni2 O6 Ni3 O11 -165.97(14)
C18 O4 Ni3 O5 -51.0(3)
Ni4 O4 Ni3 O5 90.02(11)
Ni2 O4 Ni3 O5 -171.43(12)
C18 O4 Ni3 N3 42.1(3)
Ni4 O4 Ni3 N3 -176.87(12)
Ni2 O4 Ni3 N3 -78.32(13)
C18 O4 Ni3 O8 -151.8(3)
Ni4 O4 Ni3 O8 -10.74(10)
Ni2 O4 Ni3 O8 87.81(12)
C18 O4 Ni3 O6 121.9(3)
Ni4 O4 Ni3 O6 -97.04(11)
Ni2 O4 Ni3 O6 1.51(10)
C18 O4 Ni3 O11 -176.1(5)
Ni4 O4 Ni3 O11 -35.1(6)
Ni2 O4 Ni3 O11 63.5(6)
C39 O11 Ni3 O5 54.7(7)
C39 O11 Ni3 N3 -37.8(7)
C39 O11 Ni3 O8 154.8(7)
C39 O11 Ni3 O6 -120.8(7)
C39 O11 Ni3 O4 179.1(6)
C28 O7 Ni4 N4 -16.5(3)
C28 O7 Ni4 O4 155.1(3)
C28 O7 Ni4 O8 -81.3(9)
C28 O7 Ni4 O2 -121.9(3)
C28 O7 Ni4 O12 68.9(3)
C34 N4 Ni4 O7 20.5(3)
C35 N4 Ni4 O7 -174.3(3)
C34 N4 Ni4 O4 -126.5(4)
C35 N4 Ni4 O4 38.6(6)
C34 N4 Ni4 O8 -167.2(4)
C35 N4 Ni4 O8 -2.1(3)
C34 N4 Ni4 O2 115.3(3)
C35 N4 Ni4 O2 -79.6(3)
C34 N4 Ni4 O12 -77.7(3)
C35 N4 Ni4 O12 87.4(3)
C18 O4 Ni4 O7 -37.6(3)
Ni2 O4 Ni4 O7 81.08(11)
Ni3 O4 Ni4 O7 -176.36(10)
C18 O4 Ni4 N4 108.8(5)
Ni2 O4 Ni4 N4 -132.5(4)
Ni3 O4 Ni4 N4 -29.9(5)
C18 O4 Ni4 O8 149.5(3)
Ni2 O4 Ni4 O8 -91.81(11)
Ni3 O4 Ni4 O8 10.75(10)
C18 O4 Ni4 O2 -130.2(3)
Ni2 O4 Ni4 O2 -11.53(10)
Ni3 O4 Ni4 O2 91.03(10)
C18 O4 Ni4 O12 60.0(3)
Ni2 O4 Ni4 O12 178.70(12)
Ni3 O4 Ni4 O12 -78.73(11)
C36 O8 Ni4 O7 91.2(8)
Ni3 O8 Ni4 O7 -135.8(7)
Ni1 O8 Ni4 O7 -41.1(8)
C36 O8 Ni4 N4 25.8(2)
Ni3 O8 Ni4 N4 158.78(13)
Ni1 O8 Ni4 N4 -106.53(13)
C36 O8 Ni4 O4 -144.2(2)
Ni3 O8 Ni4 O4 -11.19(11)
Ni1 O8 Ni4 O4 83.51(12)
C36 O8 Ni4 O2 132.6(2)
Ni3 O8 Ni4 O2 -94.46(11)
Ni1 O8 Ni4 O2 0.23(10)
C36 O8 Ni4 O12 -59.3(2)
Ni3 O8 Ni4 O12 73.70(13)
Ni1 O8 Ni4 O12 168.39(13)
C9 O2 Ni4 O7 54.1(3)
Ni1 O2 Ni4 O7 174.14(11)
Ni2 O2 Ni4 O7 -88.68(11)
C9 O2 Ni4 N4 -39.5(3)
Ni1 O2 Ni4 N4 80.50(13)
Ni2 O2 Ni4 N4 177.67(11)
C9 O2 Ni4 O4 154.2(3)
Ni1 O2 Ni4 O4 -85.83(11)
Ni2 O2 Ni4 O4 11.34(10)
C9 O2 Ni4 O8 -120.2(3)
Ni1 O2 Ni4 O8 -0.24(10)
Ni2 O2 Ni4 O8 96.93(11)
C9 O2 Ni4 O12 -166.9(4)
Ni1 O2 Ni4 O12 -46.9(4)
Ni2 O2 Ni4 O12 50.2(4)
C40 O12 Ni4 O7 5.0(5)
C40 O12 Ni4 N4 96.7(4)
C40 O12 Ni4 O4 -94.8(4)
C40 O12 Ni4 O8 -179.3(4)
C40 O12 Ni4 O2 -133.5(5)
